data_2005400
loop_
_publ_author_name
'Le Fur, Y.'
'Masse, R.'

_publ_section_title
;
 Bis(<i>p</i>-aminobenzoic acid-<i>N</i>)dichlorocadmium(II)
;
_journal_issue 9
_journal_name_full 'Acta Crystallographica Section C'
_journal_page_first 2183
_journal_page_last 2185
_journal_paper_doi 10.1107/S0108270196003721
_journal_volume 52
_journal_year 1996
_chemical_formula_iupac '[Cd Cl2 (C7 H7 N1 O2)2]'
_chemical_formula_moiety '(C7 H7 N O2)2 Cd Cl2'
_chemical_formula_sum 'C14 H14 Cd Cl2 N2 O4'
_chemical_formula_weight 457.58
_chemical_name_systematic
;
Bis(para-aminobenzoic acid)dichloro cadmium
;
_space_group_IT_number 2
_symmetry_cell_setting triclinic
_symmetry_space_group_name_Hall '-P 1'
_symmetry_space_group_name_H-M 'P -1'
_cell_angle_alpha 94.55(4)
_cell_angle_beta 96.81(5)
_cell_angle_gamma 104.59(4)
_cell_formula_units_Z 2
_cell_length_a 6.362(3)
_cell_length_b 7.512(3)
_cell_length_c 17.258(8)
_cell_measurement_reflns_used 25
_cell_measurement_temperature 295
_cell_measurement_theta_max 11.80
_cell_measurement_theta_min 9.97
_cell_volume 787.4(6)
_computing_cell_refinement 'CAD-4 Operations Manual'
_computing_data_collection 'CAD-4 Operations Manual (Enraf-Nonius, 1977a)'
_computing_data_reduction 'SDP (Enraf-Nonius, 1977b)'
_computing_molecular_graphics 'MOLVIEW (Cense, 1989) and ORTEP (Johnson, 1965)'
_computing_publication_material SDP
_computing_structure_refinement SDP
_computing_structure_solution 'MULTAN77 (Main, Lessinger, Woolfson, Germain & Declercq, 1977)'
_diffrn_ambient_temperature 295
_diffrn_measurement_device 'Enraf-Nonius CAD-4'
_diffrn_measurement_method \q
_diffrn_radiation_monochromator graphite
_diffrn_radiation_source 'X-ray tube'
_diffrn_radiation_type AgK\a
_diffrn_radiation_wavelength 0.5608
_diffrn_reflns_av_R_equivalents 0.010
_diffrn_reflns_av_sigmaI/netI 0.333
_diffrn_reflns_limit_h_max 9
_diffrn_reflns_limit_h_min -9
_diffrn_reflns_limit_k_max 11
_diffrn_reflns_limit_k_min -11
_diffrn_reflns_limit_l_max 26
_diffrn_reflns_limit_l_min 0
_diffrn_reflns_number 5771
_diffrn_reflns_reduction_process 'SDP system'
_diffrn_reflns_theta_max 30
_diffrn_reflns_theta_min 2
_diffrn_standards_decay_% 0
_diffrn_standards_interval_time 120
_diffrn_standards_number 2
_exptl_absorpt_coefficient_mu 0.912
_exptl_absorpt_correction_type none
_exptl_crystal_colour colourless
_exptl_crystal_density_diffrn 1.930
_exptl_crystal_density_method 'not measured'
_exptl_crystal_description 'short rectangular prism'
_exptl_crystal_F_000 452
_exptl_crystal_size_max 0.63
_exptl_crystal_size_mid 0.44
_exptl_crystal_size_min 0.40
_refine_diff_density_max .635
_refine_diff_density_min -.533
_refine_ls_extinction_method none
_refine_ls_goodness_of_fit_all .810
_refine_ls_goodness_of_fit_obs .810
_refine_ls_hydrogen_treatment refall
_refine_ls_matrix_type full
_refine_ls_number_constraints 0
_refine_ls_number_parameters 264
_refine_ls_number_reflns 3317
_refine_ls_number_restraints 0
_refine_ls_R_factor_all .025
_refine_ls_R_factor_obs .025
_refine_ls_shift/esd_max .20
_refine_ls_structure_factor_coef F
_refine_ls_weighting_details 'w = 1'
_refine_ls_weighting_scheme calc
_refine_ls_wR_factor_all .027
_refine_ls_wR_factor_obs .027
_reflns_number_observed 3317
_reflns_number_total 5615
_reflns_observed_criterion >3\s(I)
_cod_data_source_file mu1252.cif
_cod_data_source_block lefur
_cod_depositor_comments
;
 Changing the value of the _atom_site_type_symbol data
 item for hydrogen atoms from '?' to 'H'.

 Antanas Vaitkus,
 2017-01-15

The following automatic conversions were performed:

'_refine_ls_weighting_scheme' value 'calc w = 1' was changed to
'calc'. New tag '_refine_ls_weighting_details' was created. The value
of the new tag was set to 'w = 1'.

Automatic conversion script
Id: cif_fix_values 3143 2015-03-26 13:38:13Z robertas 
;
_cod_original_cell_volume 787.0(10)
_cod_original_formula_sum 'C14 H14 N2 O4 Cd Cl2'
_cod_database_code 2005400

loop_
_symmetry_equiv_pos_as_xyz
+x,+y,+z
-x,-y,-z

loop_
_atom_site_aniso_label
_atom_site_aniso_U_11
_atom_site_aniso_U_22
_atom_site_aniso_U_33
_atom_site_aniso_U_12
_atom_site_aniso_U_13
_atom_site_aniso_U_23
_atom_site_aniso_type_symbol
Cd .02660(7) 0.03290(8) 0.02536(7) 0.00679(6) 0.00609(6) 0.00814 Cd
Cl(1) .0273(3) 0.0328(3) 0.0370(3) 0.0062(2) 0.0042(3) 0.0115(3) Cl
Cl(2) .0281(3) 0.0415(4) 0.0266(3) 0.0044(3) 0.0045(2) 0.0032(3) Cl
O(11) .066(2) 0.0730(10) 0.0340(10) 0.0210(10) 0.0120(10) 0.0250(10) O
O(12) .0600(10) 0.0660(10) 0.0420(10) 0.0180(10) 0.0230(10) 0.0250(10) O
O(21) .065(2) 0.0700(10) 0.0400(10) 0.0160(10) 0.0100(10) 0.0270(10) O
O(22) .0610(10) 0.077(2) 0.0450(10) 0.0180(10) 0.0230(10) 0.0320(10) O
N(1) .0320(10) 0.0330(10) 0.0280(10) 0.0060(9) 0.0055(9) 0.0086(9) N
N(2) .0440(10) 0.0350(10) 0.0290(10) 0.0090(10) 0.0132(9) 0.0096(9) N
C(11) .0340(10) 0.0240(10) 0.0300(10) 0.0080(10) 0.0060(10) 0.0080(10) C
C(12) .0320(10) 0.0380(10) 0.0320(10) 0.0090(10) 0.0050(10) 0.0120(10) C
C(13) .0360(10) 0.0370(10) 0.0380(10) 0.0100(10) 0.0120(10) 0.0130(10) C
C(14) .046(2) 0.0290(10) 0.0270(10) 0.0080(10) 0.0070(10) 0.0070(10) C
C(15) .042(2) 0.0400(10) 0.0320(10) 0.0090(10) 0.0000(10) 0.0100(10) C
C(16) .0320(10) 0.0380(10) 0.0360(10) 0.0050(10) 0.0040(10) 0.0120(10) C
C(17) .055(2) 0.0350(10) 0.0310(10) 0.0140(10) 0.0110(10) 0.0110(10) C
C(21) .0420(10) 0.0280(10) 0.0270(10) 0.0090(10) 0.0110(10) 0.0040(10) C
C(22) .0390(10) 0.050(2) 0.0350(10) 0.0110(10) 0.0110(10) 0.0120(10) C
C(23) .045(2) 0.051(2) 0.0320(10) 0.0170(10) 0.0060(10) 0.0110(10) C
C(24) .0460(10) 0.0340(10) 0.0270(10) 0.0110(10) 0.0090(10) 0.0070(10) C
C(25) .0370(10) 0.045(2) 0.0350(10) 0.0090(10) 0.0120(10) 0.0120(10) C
C(26) .0380(10) 0.046(2) 0.0310(10) 0.0110(10) 0.0060(10) 0.0100(10) C
C(27) .056(2) 0.0400(10) 0.0300(10) 0.0140(10) 0.0120(10) 0.0090(10) C

loop_
_atom_site_label
_atom_site_fract_x
_atom_site_fract_y
_atom_site_fract_z
_atom_site_B_iso_or_equiv
_atom_site_thermal_displace_type
_atom_site_calc_flag
_atom_site_type_symbol
Cd -.24386(4) -.05535(3) .05114(1) 2.212(3) Uani d Cd
Cl(1) .3510(1) .7652(1) .01429(4) 2.55(1) Uani d Cl
Cl(2) .1549(1) .1542(1) .08724(4) 2.60(1) Uani d Cl
O(11) .1878(5) .6061(4) .5798(1) 4.39(6) Uani d O
O(12) .5414(4) .6287(4) .6170(1) 4.21(6) Uani d O
O(21) .6781(5) -.2158(4) .4944(2) 4.52(6) Uani d O
O(22) .3261(5) -.2367(4) .4592(2) 4.63(6) Uani d O
N(1) .1479(4) .3260(3) .9158(1) 2.46(5) Uani d N
N(2) .6985(5) .1061(4) .1652(2) 2.80(5) Uani d N
C(11) .1936(5) .3967(4) .8437(2) 2.32(5) Uani d C
C(12) .4088(5) .4503(4) .8304(2) 2.64(6) Uani d C
C(13) .4543(5) .5126(4) .7600(2) 2.86(6) Uani d C
C(14) .2900(5) .5229(4) .7029(2) 2.69(6) Uani d C
C(15) .0749(6) .4716(5) .7168(2) 3.04(6) Uani d C
C(16) .0267(5) .4090(4) .7875(2) 2.80(6) Uani d C
C(17) .3493(6) .5906(4) .6284(2) 3.11(6) Uani d C
C(21) .6585(5) .0336(4) .2371(2) 2.52(5) Uani d C
C(22) .8282(6) .0150(5) .2903(2) 3.19(7) Uani d C
C(23) .7867(6) -.0575(5) .3593(2) 3.28(7) Uani d C
C(24) .5734(5) -.1110(4) .3755(2) 2.74(6) Uani d C
C(25) .4055(5) -.0895(5) .3223(2) 3.01(6) Uani d C
C(26) .4471(5) -.0199(5) .2529(2) 3.01(6) Uani d C
C(27) .5174(6) -.1926(5) .4472(2) 3.22(7) Uani d C
H(O11) .232(9) .642(7) .539(3) 5(1) ? ? H
H(1N1) .009(6) .306(5) .920(2) 1.1(8) ? ? H
H(2N1) .217(6) .399(5) .953(2) 1.3(8) ? ? H
H(C12) .517(6) .444(5) .867(2) 1.9(9) ? ? H
H(C13) .593(6) .541(5) .750(2) 1.8(9) ? ? H
H(C15) -.031(6) .478(5) .679(2) 1.6(8) ? ? H
H(C16) -.119(7) .378(5) .797(2) 2.1(9) ? ? H
H(O21) .638(9) -.282(7) .535(3) 6(1) ? ? H
H(1N2) .818(6) .178(5) .171(2) 1.9(9) ? ? H
H(2N2) .597(6) .153(5) .148(2) 1.7(8) ? ? H
H(C22) .969(6) .051(5) .277(2) 1.5(8) ? ? H
H(C23) .900(6) -.068(5) .398(2) 1.7(8) ? ? H
H(C25) .270(6) -.120(5) .335(2) 1.8(9) ? ? H
H(C26) .338(6) -.009(5) .219(2) 1.8(9) ? ? H

loop_
_atom_type_symbol
_atom_type_scat_dispersion_real
_atom_type_scat_dispersion_imag
_atom_type_scat_source
Cd -1.637 .783 International_Tables_Vol_IV_Table_2.3.1
Cl .084 .099 International_Tables_Vol_IV_Table_2.3.1
O .003 .004 International_Tables_Vol_IV_Table_2.3.1
N .001 .002 International_Tables_Vol_IV_Table_2.3.1
C .000 .001 International_Tables_Vol_IV_Table_2.3.1
H .000 .000 International_Tables_Vol_IV_Table_2.3.1

loop_
_geom_angle_atom_site_label_1
_geom_angle_atom_site_label_2
_geom_angle_atom_site_label_3
_geom_angle_site_symmetry_1
_geom_angle_site_symmetry_3
_geom_angle
_geom_angle_publ_flag
N(1) C(11) C(12) . . 118.8(3) yes
N(1) C(11) C(16) . . 121.0(3) yes
C(13) C(14) C(17) . . 118.7(3) yes
C(15) C(14) C(17) . . 121.9(3) yes
O(11) C(17) O(12) . . 124.9(3) yes
O(11) C(17) C(14) . . 114.9(3) yes
O(12) C(17) C(14) . . 120.1(3) yes
N(2) C(21) C(22) . . 121.0(3) yes
N(2) C(21) C(26) . . 119.2(3) yes
C(23) C(24) C(27) . . 122.6(3) yes
C(25) C(24) C(27) . . 118.1(3) yes
O(21) C(27) O(22) . . 123.4(3) yes
O(21) C(27) C(24) . . 116.3(3) yes
O(22) C(27) C(24) . . 120.5(3) yes
Cl(1) Cd Cl(1) 1_445 2_565 87.44(2) yes
Cl(1) Cd Cl(2) 1_445 . 174.71(3) yes
Cl(1) Cd Cl(2) 1_445 2_555 91.79(2) yes
Cl(1) Cd N(1) 1_445 2_556 91.23(6) yes
Cl(1) Cd N(2) 1_445 1_455 94.12(7) yes
Cl(1) Cd Cl(2) 2_565 . 87.58(2) yes
Cl(1) Cd Cl(2) 2_565 2_555 86.11(3) yes
Cl(1) Cd N(1) 2_565 2_556 169.65(6) yes
Cl(1) Cd N(2) 2_565 1_455 81.37(7) yes
Cl(2) Cd Cl(2) . 2_555 89.66(2) yes
Cl(2) Cd N(1) . 2_556 93.99(6) yes
Cl(2) Cd N(2) . 1_455 83.36(6) yes
Cl(2) Cd N(1) 2_555 2_556 83.67(7) yes
Cl(2) Cd N(2) 2_555 1_455 165.89(7) yes
N(1) Cd N(2) 2_556 1_455 108.96(9) yes
C(11) N(1) H(2N1) . . 110(3) ?
H(1N1) N(1) H(2N1) . . 108(4) ?
C(12) C(11) C(16) . . 120.2(3) no
C(11) C(12) C(13) . . 119.4(3) no
C(11) C(12) H(C12) . . 120(3) ?
C(13) C(12) H(C12) . . 120(3) ?
C(12) C(13) C(14) . . 121.3(3) no
C(12) C(13) H(C13) . . 120(3) ?
C(14) C(13) H(C13) . . 119(3) ?
C(13) C(14) C(15) . . 119.3(3) no
C(14) C(15) C(16) . . 120.0(3) no
C(14) C(15) H(C15) . . 118(3) ?
C(16) C(15) H(C15) . . 121(3) ?
C(11) C(16) C(15) . . 119.9(3) no
C(11) C(16) H(C16) . . 120(3) ?
C(15) C(16) H(C16) . . 120(3) ?
C(17) O(11) H(O11) . . 110(4) ?
C(21) N(2) H(1N2) . . 110(3) ?
C(21) N(2) H(2N2) . . 111(3) ?
H(1N2) N(2) H(2N2) . . 113(4) ?
C(22) C(21) C(26) . . 119.8(3) no
C(21) C(22) C(23) . . 120.3(3) no
C(21) C(22) H(C22) . . 117(2) ?
C(23) C(22) H(C22) . . 122(2) ?
C(22) C(23) C(24) . . 119.9(3) no
C(22) C(23) H(C23) . . 122(2) ?
C(24) C(23) H(C23) . . 118(2) ?
C(23) C(24) C(25) . . 119.3(3) no
C(24) C(25) C(26) . . 120.7(3) no
C(24) C(25) H(C25) . . 118(3) ?
C(26) C(25) H(C25) . . 121(3) ?
C(21) C(26) C(25) . . 120.0(3) no
C(21) C(26) H(C26) . . 120(3) ?
C(25) C(26) H(C26) . . 120(3) ?
C(27) O(21) H(O21) . . 115(4) ?

loop_
_geom_bond_atom_site_label_1
_geom_bond_atom_site_label_2
_geom_bond_site_symmetry_2
_geom_bond_distance
_geom_bond_publ_flag
C(11) N(1) . 1.423(4) yes
C(14) C(17) . 1.474(4) yes
C(17) O(11) . 1.282(4) yes
C(17) O(12) . 1.226(5) yes
C(21) N(2) . 1.419(4) yes
C(24) C(27) . 1.466(5) yes
C(27) O(21) . 1.286(5) yes
C(27) O(22) . 1.225(5) yes
Cd Cl(1) 1_445 2.5673(7) yes
Cd Cl(1) 2_565 2.7287(8) yes
Cd Cl(2) . 2.6000(7) yes
Cd Cl(2) 2_555 2.6126(8) yes
Cd N(1) 2_556 2.357(3) yes
Cd N(2) 1_455 2.344(3) yes
N(1) H(1N1) . 0.87(4) ?
N(1) H(2N1) . 0.82(3) ?
C(11) C(12) . 1.379(4) no
C(11) C(16) . 1.377(4) no
C(12) C(13) . 1.372(4) no
C(12) H(C12) . 0.89(4) ?
C(13) C(14) . 1.371(4) no
C(13) H(C13) . 0.89(4) ?
C(14) C(15) . 1.381(5) no
C(15) C(16) . 1.383(5) no
C(15) H(C15) . 0.90(4) ?
C(16) H(C16) . 0.94(4) ?
O(11) O(12) . 2.225(4) no
O(11) H(O11) . 0.83(6) ?
O(11) O(22) . 2.608(4) no
N(2) H(1N2) . 0.80(4) ?
N(2) H(2N2) . 0.85(4) ?
C(21) C(22) . 1.375(5) no
C(21) C(26) . 1.370(5) no
C(22) C(23) . 1.374(5) no
C(22) H(C22) . 0.93(4) ?
C(23) C(24) . 1.383(5) no
C(23) H(C23) . 0.94(4) ?
C(24) C(25) . 1.374(5) no
C(25) C(26) . 1.371(5) no
C(25) H(C25) . 0.89(4) ?
C(26) H(C26) . 0.88(4) ?
O(21) O(22) . 2.212(4) no
O(21) H(O21) . 0.92(6) ?
H(O21) O(12) . 1.72(6) ?
O(21) O(12) . 2.630(4) no
